data_7243625
loop_
_publ_author_name
'Chi, Jie'
'Mu, Yajun'
'Li, Yan'
'Shao, Pengpeng'
'Liu, Guocheng'
'Cai, Bin'
'Xu, Na'
'Chen, Yongqiang'

_publ_section_title
;
 Polytorsional-amide/carboxylates-directed Cd(ii) coordination polymers
 exhibiting multi-functional sensing behaviors
;
_journal_issue 50
_journal_name_full 'RSC Advances'
_journal_page_first 31756
_journal_page_last 31765
_journal_paper_doi 10.1039/D1RA04411G
_journal_volume 11
_journal_year 2021
_chemical_formula_moiety 'C31 H30 Cd N4 O6, H2 O'
_chemical_formula_sum 'C31 H32 Cd N4 O7'
_chemical_formula_weight 685.00
_space_group_crystal_system triclinic
_space_group_IT_number 2
_space_group_name_Hall '-P 1'
_space_group_name_H-M_alt 'P -1'
_atom_sites_solution_hydrogens mixed
_atom_sites_solution_primary dual
_audit_creation_date 2021-03-11
_audit_creation_method
;
Olex2 1.3-alpha
(compiled Nov 21 2019 18:26:39 for OlexSys, GUI svn.r6003)
;
_audit_update_record
;
2021-03-18 deposited with the CCDC.	2021-09-20 downloaded from the CCDC.
;
_cell_angle_alpha 95.7890(10)
_cell_angle_beta 97.0530(10)
_cell_angle_gamma 91.2190(10)
_cell_formula_units_Z 2
_cell_length_a 10.4592(6)
_cell_length_b 11.9988(7)
_cell_length_c 12.1578(7)
_cell_measurement_reflns_used 3060
_cell_measurement_temperature 296.15
_cell_measurement_theta_max 25.36
_cell_measurement_theta_min 2.28
_cell_volume 1505.63(15)
_computing_cell_refinement 'SAINT V8.18C (?, 2016)'
_computing_data_collection 'APEX3 Ver. 2016.5-0 (Bruker-AXS, 2016)'
_computing_data_reduction 'SAINT V8.18C (?, 2016)'
_computing_molecular_graphics 'Olex2 1.3-alpha (Dolomanov et al., 2009)'
_computing_publication_material 'Olex2 1.3-alpha (Dolomanov et al., 2009)'
_computing_structure_refinement 'SHELXL 2018/3 (Sheldrick, 2015)'
_computing_structure_solution 'XT (Sheldrick, 2015a)'
_diffrn_ambient_temperature 296.15
_diffrn_detector 'charge-coupled device (CCD) area detector'
_diffrn_detector_area_resol_mean 7.9
_diffrn_detector_type 'Bruker APEX II'
_diffrn_measured_fraction_theta_full 1.000
_diffrn_measured_fraction_theta_max 0.993
_diffrn_measurement_device 'three-circle diffractometer'
_diffrn_measurement_device_type 'Bruker APEX-II CCD'
_diffrn_measurement_method '\f and \w scans'
_diffrn_radiation_collimation 'focusing mirrors'
_diffrn_radiation_detector 'Bruker APEX II'
_diffrn_radiation_monochromator 'mirror optics'
_diffrn_radiation_probe x-ray
_diffrn_radiation_type 'Mo K\a'
_diffrn_radiation_wavelength 0.71073
_diffrn_radiation_xray_symbol K-L~3~
_diffrn_reflns_av_R_equivalents 0.0214
_diffrn_reflns_av_unetI/netI 0.0507
_diffrn_reflns_Laue_measured_fraction_full 1.000
_diffrn_reflns_Laue_measured_fraction_max 0.993
_diffrn_reflns_limit_h_max 9
_diffrn_reflns_limit_h_min -14
_diffrn_reflns_limit_k_max 16
_diffrn_reflns_limit_k_min -12
_diffrn_reflns_limit_l_max 16
_diffrn_reflns_limit_l_min -16
_diffrn_reflns_number 11317
_diffrn_reflns_point_group_measured_fraction_full 1.000
_diffrn_reflns_point_group_measured_fraction_max 0.993
_diffrn_reflns_theta_full 25.242
_diffrn_reflns_theta_max 28.441
_diffrn_reflns_theta_min 1.697
_diffrn_source 'microfocus sealed X-ray tube'
_diffrn_source_current 30.0
_diffrn_source_power 1.2
_diffrn_source_type 'Incoatec I\ms'
_diffrn_source_voltage 40.0
_diffrn_standards_number 0
_exptl_absorpt_coefficient_mu 0.779
_exptl_absorpt_correction_T_max 0.87
_exptl_absorpt_correction_T_min 0.86
_exptl_absorpt_correction_type none
_exptl_absorpt_process_details
;
SADABS-2016/2 (Krause et al., 2015) was used for absorption correction.
;
_exptl_crystal_colour green
_exptl_crystal_colour_primary green
_exptl_crystal_density_diffrn 1.511
_exptl_crystal_density_method 'not measured'
_exptl_crystal_description block
_exptl_crystal_F_000 700
_exptl_crystal_size_max 0.24
_exptl_crystal_size_mid 0.22
_exptl_crystal_size_min 0.2
_refine_diff_density_max 0.621
_refine_diff_density_min -0.432
_refine_diff_density_rms 0.074
_refine_ls_extinction_method none
_refine_ls_goodness_of_fit_ref 1.006
_refine_ls_hydrogen_treatment constr
_refine_ls_matrix_type full
_refine_ls_number_parameters 391
_refine_ls_number_reflns 7524
_refine_ls_number_restraints 0
_refine_ls_restrained_S_all 1.006
_refine_ls_R_factor_all 0.0585
_refine_ls_R_factor_gt 0.0387
_refine_ls_shift/su_max 0.003
_refine_ls_shift/su_mean 0.000
_refine_ls_structure_factor_coef Fsqd
_refine_ls_weighting_details 'w=1/[\s^2^(Fo^2^)+(0.0341P)^2^+0.3965P] where P=(Fo^2^+2Fc^2^)/3'
_refine_ls_weighting_scheme calc
_refine_ls_wR_factor_gt 0.0757
_refine_ls_wR_factor_ref 0.0842
_reflns_Friedel_coverage 0.000
_reflns_number_gt 5888
_reflns_number_total 7524
_reflns_threshold_expression 'I > 2\s(I)'
_cod_data_source_file d1ra04411g2.cif
_cod_data_source_block 2
_cod_database_code 7243625
_shelx_shelxl_version_number 2018/3
_shelx_space_group_comment
;
The symmetry employed for this shelxl refinement is uniquely defined
by the following loop, which should always be used as a source of
symmetry information in preference to the above space-group names.
They are only intended as comments.
;
_olex2_refinement_description
;
1. Fixed Uiso
 At 1.2 times of:
  All C(H) groups, All C(H,H) groups, All N(H) groups
 At 1.5 times of:
  All O(H,H) groups
2.a Free rotating group:
 O1W(H1Wa,H1Wb)
2.b Secondary CH2 refined with riding coordinates:
 C19(H19a,H19b), C6(H6a,H6b), C26(H26a,H26b), C29(H29a,H29b), C28(H28a,H28b),
 C30(H30a,H30b), C27(H27a,H27b)
2.c Aromatic/amide H refined with riding coordinates:
 N3(H3), N2(H2), C17(H17), C2(H2a), C10(H10), C14(H14), C15(H15), C16(H16),
 C1(H1), C9(H9), C22(H22), C24(H24), C5(H5), C21(H21), C4(H4), C23(H23)
;
_olex2_submission_special_instructions 'No special instructions were received'

loop_
_space_group_symop_operation_xyz
'x, y, z'
'-x, -y, -z'

loop_
_atom_site_label
_atom_site_type_symbol
_atom_site_fract_x
_atom_site_fract_y
_atom_site_fract_z
_atom_site_U_iso_or_equiv
_atom_site_adp_type
_atom_site_occupancy
_atom_site_site_symmetry_order
_atom_site_calc_flag
_atom_site_refinement_flags_posn
_atom_site_refinement_flags_adp
_atom_site_refinement_flags_occupancy
_atom_site_disorder_assembly
_atom_site_disorder_group
Cd1 Cd 1.10999(2) 0.05173(2) 0.90255(2) 0.03411(7) Uani 1 1 d . . . . .
O4 O 0.74378(19) -0.12098(17) 0.20463(15) 0.0435(5) Uani 1 1 d . . . . .
O1 O 0.9352(2) -0.06271(18) 0.91066(16) 0.0479(5) Uani 1 1 d . . . . .
O3 O 0.8740(2) 0.01230(19) 0.29398(16) 0.0482(5) Uani 1 1 d . . . . .
O5 O 0.9346(2) 0.6137(2) 0.6589(2) 0.0605(6) Uani 1 1 d . . . . .
O2 O 0.7689(2) -0.1705(2) 0.91587(19) 0.0587(6) Uani 1 1 d . . . . .
N3 N 0.6039(2) 0.67444(19) 0.13240(19) 0.0388(5) Uani 1 1 d . . . . .
H3 H 0.669358 0.717591 0.159237 0.047 Uiso 1 1 calc R U . . .
O6 O 0.4571(2) 0.5482(2) 0.16898(18) 0.0595(6) Uani 1 1 d . . . . .
N1 N 0.9927(2) 0.2101(2) 0.8684(2) 0.0420(6) Uani 1 1 d . . . . .
N2 N 0.7604(2) 0.5433(2) 0.7214(2) 0.0418(6) Uani 1 1 d . . . . .
H2 H 0.680523 0.522248 0.706424 0.050 Uiso 1 1 calc R U . . .
N4 N 0.2620(2) 0.9113(2) -0.06187(19) 0.0420(6) Uani 1 1 d . . . . .
C12 C 0.5505(3) 0.6440(2) 0.4081(2) 0.0340(6) Uani 1 1 d . . . . .
C25 C 0.8392(3) -0.1223(2) 0.8612(2) 0.0346(6) Uani 1 1 d . . . . .
C11 C 0.6186(3) 0.6147(2) 0.3163(2) 0.0364(6) Uani 1 1 d . . . . .
C13 C 0.6107(3) 0.6353(2) 0.5193(2) 0.0348(6) Uani 1 1 d . . . . .
C20 C 0.4502(3) 0.7553(2) -0.0087(2) 0.0368(6) Uani 1 1 d . . . . .
C18 C 0.5517(3) 0.6107(2) 0.1998(2) 0.0385(6) Uani 1 1 d . . . . .
C31 C 0.7772(3) -0.0518(3) 0.2883(2) 0.0375(6) Uani 1 1 d . . . . .
C17 C 0.4241(3) 0.6852(2) 0.3932(3) 0.0417(7) Uani 1 1 d . . . . .
H17 H 0.385336 0.693281 0.321496 0.050 Uiso 1 1 calc R U . . .
C8 C 0.7413(3) 0.5990(2) 0.5329(2) 0.0394(7) Uani 1 1 d . . . . .
C3 C 0.8820(3) 0.4169(2) 0.8411(2) 0.0366(6) Uani 1 1 d . . . . .
C2 C 0.9223(3) 0.3509(3) 0.7525(2) 0.0448(7) Uani 1 1 d . . . . .
H2A H 0.912695 0.375174 0.681793 0.054 Uiso 1 1 calc R U . . .
C10 C 0.7433(3) 0.5826(3) 0.3337(3) 0.0490(8) Uani 1 1 d . . . . .
H10 H 0.788342 0.565261 0.273244 0.059 Uiso 1 1 calc R U . . .
C14 C 0.5395(3) 0.6675(2) 0.6079(2) 0.0418(7) Uani 1 1 d . . . . .
H14 H 0.576781 0.663809 0.680921 0.050 Uiso 1 1 calc R U . . .
C7 C 0.8188(3) 0.5870(2) 0.6433(3) 0.0426(7) Uani 1 1 d . . . . .
C15 C 0.4168(3) 0.7038(3) 0.5885(3) 0.0484(8) Uani 1 1 d . . . . .
H15 H 0.371320 0.722668 0.648458 0.058 Uiso 1 1 calc R U . . .
C16 C 0.3584(3) 0.7130(3) 0.4808(3) 0.0486(8) Uani 1 1 d . . . . .
H16 H 0.274813 0.738210 0.469021 0.058 Uiso 1 1 calc R U . . .
C1 C 0.9763(3) 0.2497(3) 0.7690(2) 0.0464(7) Uani 1 1 d . . . . .
H1 H 1.002636 0.206765 0.708243 0.056 Uiso 1 1 calc R U . . .
C19 C 0.5546(3) 0.6740(2) 0.0153(2) 0.0426(7) Uani 1 1 d . . . . .
H19A H 0.521421 0.599093 -0.012799 0.051 Uiso 1 1 calc R U . . .
H19B H 0.625570 0.690998 -0.025293 0.051 Uiso 1 1 calc R U . . .
C9 C 0.8035(3) 0.5756(3) 0.4416(3) 0.0511(8) Uani 1 1 d . . . . .
H9 H 0.888799 0.554288 0.451507 0.061 Uiso 1 1 calc R U . . .
C22 C 0.2665(3) 0.8132(3) -0.1232(3) 0.0539(8) Uani 1 1 d . . . . .
H22 H 0.204872 0.796943 -0.185092 0.065 Uiso 1 1 calc R U . . .
C6 C 0.8271(3) 0.5302(2) 0.8304(2) 0.0445(7) Uani 1 1 d . . . . .
H6A H 0.767573 0.544122 0.885128 0.053 Uiso 1 1 calc R U . . .
H6B H 0.896532 0.586471 0.847778 0.053 Uiso 1 1 calc R U . . .
C24 C 0.4459(3) 0.8562(3) 0.0538(3) 0.0562(9) Uani 1 1 d . . . . .
H24 H 0.505753 0.874107 0.116569 0.067 Uiso 1 1 calc R U . . .
C5 C 0.9519(3) 0.2731(3) 0.9529(2) 0.0490(8) Uani 1 1 d . . . . .
H5 H 0.961569 0.246657 1.022703 0.059 Uiso 1 1 calc R U . . .
O1W O 1.0738(3) 0.7779(3) 0.5540(3) 0.1057(12) Uani 1 1 d G . . . .
H1WA H 1.050326 0.729505 0.594582 0.159 Uiso 1 1 d G U . . .
H1WB H 1.108680 0.831164 0.600053 0.159 Uiso 1 1 d G U . . .
C26 C 0.8101(3) -0.1238(3) 0.7369(2) 0.0513(8) Uani 1 1 d . . . . .
H26A H 0.890262 -0.126723 0.704345 0.062 Uiso 1 1 calc R U . . .
H26B H 0.758801 -0.190949 0.707400 0.062 Uiso 1 1 calc R U . . .
C21 C 0.3568(3) 0.7352(3) -0.1001(2) 0.0512(8) Uani 1 1 d . . . . .
H21 H 0.355463 0.668215 -0.146121 0.061 Uiso 1 1 calc R U . . .
C29 C 0.7657(3) -0.0404(3) 0.4984(2) 0.0558(9) Uani 1 1 d . . . . .
H29A H 0.814105 -0.108046 0.504974 0.067 Uiso 1 1 calc R U . . .
H29B H 0.826483 0.023127 0.511605 0.067 Uiso 1 1 calc R U . . .
C4 C 0.8970(3) 0.3740(3) 0.9430(2) 0.0473(7) Uani 1 1 d . . . . .
H4 H 0.869540 0.414027 1.004860 0.057 Uiso 1 1 calc R U . . .
C28 C 0.6753(4) -0.0309(3) 0.5837(3) 0.0627(10) Uani 1 1 d . . . . .
H28A H 0.616135 -0.095601 0.570397 0.075 Uiso 1 1 calc R U . . .
H28B H 0.624790 0.035100 0.574021 0.075 Uiso 1 1 calc R U . . .
C30 C 0.6940(3) -0.0441(3) 0.3816(2) 0.0543(9) Uani 1 1 d . . . . .
H30A H 0.633843 -0.108090 0.369749 0.065 Uiso 1 1 calc R U . . .
H30B H 0.643915 0.022750 0.377212 0.065 Uiso 1 1 calc R U . . .
C23 C 0.3536(3) 0.9313(3) 0.0243(3) 0.0556(9) Uani 1 1 d . . . . .
H23 H 0.355443 1.000146 0.067213 0.067 Uiso 1 1 calc R U . . .
C27 C 0.7388(4) -0.0230(3) 0.7035(3) 0.0747(12) Uani 1 1 d . . . . .
H27A H 0.798627 0.041206 0.716226 0.090 Uiso 1 1 calc R U . . .
H27B H 0.672744 -0.008779 0.752166 0.090 Uiso 1 1 calc R U . . .

loop_
_atom_site_aniso_label
_atom_site_aniso_U_11
_atom_site_aniso_U_22
_atom_site_aniso_U_33
_atom_site_aniso_U_23
_atom_site_aniso_U_13
_atom_site_aniso_U_12
Cd1 0.03942(12) 0.03755(12) 0.02775(10) 0.01113(8) 0.00673(7) 0.00551(8)
O4 0.0518(12) 0.0457(12) 0.0324(10) 0.0007(9) 0.0066(9) -0.0089(10)
O1 0.0531(13) 0.0539(14) 0.0351(11) 0.0106(10) -0.0037(9) -0.0131(11)
O3 0.0505(13) 0.0580(14) 0.0349(11) 0.0021(10) 0.0061(9) -0.0144(11)
O5 0.0349(12) 0.0710(17) 0.0780(16) 0.0315(13) -0.0021(11) -0.0020(11)
O2 0.0557(14) 0.0642(16) 0.0629(15) 0.0255(12) 0.0186(11) -0.0013(12)
N3 0.0414(14) 0.0332(13) 0.0426(13) 0.0108(11) 0.0034(10) 0.0014(10)
O6 0.0682(16) 0.0607(15) 0.0475(13) -0.0017(11) 0.0102(11) -0.0266(13)
N1 0.0464(14) 0.0422(14) 0.0403(13) 0.0168(11) 0.0058(11) 0.0094(11)
N2 0.0382(13) 0.0394(14) 0.0483(14) 0.0193(11) -0.0038(11) -0.0007(11)
N4 0.0432(14) 0.0500(16) 0.0344(13) 0.0105(11) 0.0047(10) 0.0106(12)
C12 0.0342(14) 0.0252(13) 0.0436(15) 0.0078(12) 0.0057(12) 0.0022(11)
C25 0.0405(16) 0.0316(14) 0.0323(14) 0.0053(11) 0.0046(12) 0.0056(12)
C11 0.0394(16) 0.0304(14) 0.0409(15) 0.0071(12) 0.0086(12) 0.0012(12)
C13 0.0360(15) 0.0271(14) 0.0423(15) 0.0087(12) 0.0048(12) 0.0012(11)
C20 0.0404(16) 0.0366(16) 0.0361(15) 0.0083(12) 0.0112(12) 0.0040(12)
C18 0.0409(16) 0.0349(16) 0.0409(15) 0.0022(12) 0.0104(12) 0.0033(13)
C31 0.0434(17) 0.0449(17) 0.0262(13) 0.0099(12) 0.0058(11) 0.0041(13)
C17 0.0389(16) 0.0405(17) 0.0453(17) 0.0080(13) -0.0001(13) 0.0038(13)
C8 0.0338(15) 0.0348(15) 0.0525(17) 0.0173(13) 0.0054(13) 0.0060(12)
C3 0.0335(15) 0.0366(15) 0.0405(15) 0.0124(12) 0.0013(12) 0.0015(12)
C2 0.0479(18) 0.0517(19) 0.0377(16) 0.0207(14) 0.0021(13) 0.0114(14)
C10 0.0456(18) 0.056(2) 0.0502(18) 0.0117(16) 0.0173(14) 0.0116(15)
C14 0.0412(17) 0.0439(17) 0.0425(16) 0.0132(13) 0.0060(13) 0.0080(13)
C7 0.0371(17) 0.0368(16) 0.0553(18) 0.0161(14) 0.0013(13) 0.0072(13)
C15 0.0466(18) 0.057(2) 0.0447(17) 0.0068(15) 0.0147(14) 0.0124(15)
C16 0.0357(16) 0.057(2) 0.0532(19) 0.0034(16) 0.0060(14) 0.0156(15)
C1 0.0532(19) 0.0513(19) 0.0373(16) 0.0131(14) 0.0066(13) 0.0137(15)
C19 0.0538(19) 0.0339(16) 0.0420(16) 0.0055(13) 0.0116(13) 0.0067(13)
C9 0.0341(16) 0.060(2) 0.064(2) 0.0194(17) 0.0124(15) 0.0145(15)
C22 0.064(2) 0.056(2) 0.0377(17) 0.0019(15) -0.0075(15) 0.0077(17)
C6 0.0500(18) 0.0376(16) 0.0454(17) 0.0129(13) -0.0041(14) 0.0066(14)
C24 0.058(2) 0.054(2) 0.0498(19) -0.0099(16) -0.0105(16) 0.0206(17)
C5 0.066(2) 0.0488(19) 0.0364(16) 0.0204(14) 0.0090(14) 0.0144(16)
O1W 0.110(3) 0.076(2) 0.143(3) -0.009(2) 0.085(2) -0.0151(19)
C26 0.057(2) 0.057(2) 0.0363(16) -0.0026(15) -0.0007(14) 0.0051(16)
C21 0.069(2) 0.0438(18) 0.0372(16) -0.0022(14) -0.0019(15) 0.0084(16)
C29 0.058(2) 0.075(3) 0.0351(16) 0.0062(16) 0.0097(14) -0.0012(18)
C4 0.063(2) 0.0446(18) 0.0368(16) 0.0095(13) 0.0094(14) 0.0142(15)
C28 0.077(2) 0.080(3) 0.0372(17) 0.0197(17) 0.0153(16) 0.023(2)
C30 0.054(2) 0.074(2) 0.0366(16) 0.0059(16) 0.0107(14) -0.0050(17)
C23 0.061(2) 0.052(2) 0.0488(19) -0.0071(15) -0.0041(16) 0.0206(17)
C27 0.121(3) 0.067(3) 0.0375(18) 0.0152(17) 0.007(2) 0.023(2)

loop_
_atom_type_symbol
_atom_type_description
_atom_type_scat_dispersion_real
_atom_type_scat_dispersion_imag
_atom_type_scat_source
C C 0.0033 0.0016 'International Tables Vol C Tables 4.2.6.8 and 6.1.1.4'
H H 0.0000 0.0000 'International Tables Vol C Tables 4.2.6.8 and 6.1.1.4'
Cd Cd -0.8075 1.2024 'International Tables Vol C Tables 4.2.6.8 and 6.1.1.4'
N N 0.0061 0.0033 'International Tables Vol C Tables 4.2.6.8 and 6.1.1.4'
O O 0.0106 0.0060 'International Tables Vol C Tables 4.2.6.8 and 6.1.1.4'

loop_
_geom_angle_atom_site_label_1
_geom_angle_atom_site_label_2
_geom_angle_atom_site_label_3
_geom_angle
_geom_angle_site_symmetry_1
_geom_angle_site_symmetry_3
_geom_angle_publ_flag
O4 Cd1 O1 140.60(7) 2_756 2_757 ?
O4 Cd1 O3 54.36(7) 2_756 2_756 ?
O4 Cd1 N1 86.07(8) 2_756 . ?
O4 Cd1 N4 85.74(8) 2_756 1_646 ?
O1 Cd1 O4 148.03(7) . 2_756 ?
O1 Cd1 O1 71.34(8) . 2_757 ?
O1 Cd1 O3 163.66(7) 2_757 2_756 ?
O1 Cd1 O3 93.81(7) . 2_756 ?
O1 Cd1 N1 95.67(8) . . ?
O1 Cd1 N4 94.37(8) . 1_646 ?
O1 Cd1 N4 90.51(8) 2_757 1_646 ?
N1 Cd1 O1 92.10(8) . 2_757 ?
N1 Cd1 O3 96.26(8) . 2_756 ?
N1 Cd1 N4 169.94(8) . 1_646 ?
N4 Cd1 O3 83.68(8) 1_646 2_756 ?
C31 O4 Cd1 94.86(16) . 2_756 ?
Cd1 O1 Cd1 108.66(8) . 2_757 ?
C25 O1 Cd1 149.68(18) . . ?
C25 O1 Cd1 100.95(16) . 2_757 ?
C31 O3 Cd1 88.41(16) . 2_756 ?
C18 N3 H3 118.7 . . ?
C18 N3 C19 122.6(2) . . ?
C19 N3 H3 118.7 . . ?
C1 N1 Cd1 123.0(2) . . ?
C5 N1 Cd1 119.71(18) . . ?
C5 N1 C1 116.8(3) . . ?
C7 N2 H2 118.9 . . ?
C7 N2 C6 122.1(2) . . ?
C6 N2 H2 118.9 . . ?
C22 N4 Cd1 125.6(2) . 1_464 ?
C23 N4 Cd1 118.6(2) . 1_464 ?
C23 N4 C22 115.8(3) . . ?
C11 C12 C13 119.9(2) . . ?
C11 C12 C17 121.4(3) . . ?
C17 C12 C13 118.7(3) . . ?
O1 C25 C26 118.2(3) . . ?
O2 C25 O1 119.7(3) . . ?
O2 C25 C26 121.9(3) . . ?
C12 C11 C18 120.2(2) . . ?
C10 C11 C12 120.1(3) . . ?
C10 C11 C18 119.5(3) . . ?
C12 C13 C8 117.8(2) . . ?
C14 C13 C12 117.7(2) . . ?
C14 C13 C8 124.5(3) . . ?
C24 C20 C19 122.3(3) . . ?
C24 C20 C21 116.0(3) . . ?
C21 C20 C19 121.6(3) . . ?
N3 C18 C11 116.3(2) . . ?
O6 C18 N3 123.0(3) . . ?
O6 C18 C11 120.6(3) . . ?
O4 C31 Cd1 57.86(14) . 2_756 ?
O4 C31 C30 118.3(3) . . ?
O3 C31 Cd1 64.36(14) . 2_756 ?
O3 C31 O4 121.7(3) . . ?
O3 C31 C30 120.0(3) . . ?
C30 C31 Cd1 169.7(2) . 2_756 ?
C12 C17 H17 119.2 . . ?
C16 C17 C12 121.6(3) . . ?
C16 C17 H17 119.2 . . ?
C13 C8 C7 124.6(3) . . ?
C9 C8 C13 119.7(3) . . ?
C9 C8 C7 115.7(3) . . ?
C2 C3 C6 123.1(3) . . ?
C4 C3 C2 116.5(3) . . ?
C4 C3 C6 120.4(3) . . ?
C3 C2 H2A 120.0 . . ?
C1 C2 C3 120.1(3) . . ?
C1 C2 H2A 120.0 . . ?
C11 C10 H10 119.8 . . ?
C11 C10 C9 120.5(3) . . ?
C9 C10 H10 119.8 . . ?
C13 C14 H14 119.4 . . ?
C15 C14 C13 121.2(3) . . ?
C15 C14 H14 119.4 . . ?
O5 C7 N2 121.4(3) . . ?
O5 C7 C8 120.2(3) . . ?
N2 C7 C8 118.4(3) . . ?
C14 C15 H15 119.4 . . ?
C14 C15 C16 121.3(3) . . ?
C16 C15 H15 119.4 . . ?
C17 C16 C15 119.6(3) . . ?
C17 C16 H16 120.2 . . ?
C15 C16 H16 120.2 . . ?
N1 C1 C2 122.8(3) . . ?
N1 C1 H1 118.6 . . ?
C2 C1 H1 118.6 . . ?
N3 C19 C20 114.8(2) . . ?
N3 C19 H19A 108.6 . . ?
N3 C19 H19B 108.6 . . ?
C20 C19 H19A 108.6 . . ?
C20 C19 H19B 108.6 . . ?
H19A C19 H19B 107.5 . . ?
C8 C9 C10 122.0(3) . . ?
C8 C9 H9 119.0 . . ?
C10 C9 H9 119.0 . . ?
N4 C22 H22 118.2 . . ?
N4 C22 C21 123.6(3) . . ?
C21 C22 H22 118.2 . . ?
N2 C6 C3 114.2(2) . . ?
N2 C6 H6A 108.7 . . ?
N2 C6 H6B 108.7 . . ?
C3 C6 H6A 108.7 . . ?
C3 C6 H6B 108.7 . . ?
H6A C6 H6B 107.6 . . ?
C20 C24 H24 119.8 . . ?
C20 C24 C23 120.4(3) . . ?
C23 C24 H24 119.8 . . ?
N1 C5 H5 118.1 . . ?
N1 C5 C4 123.7(3) . . ?
C4 C5 H5 118.1 . . ?
H1WA O1W H1WB 104.5 . . ?
C25 C26 H26A 109.1 . . ?
C25 C26 H26B 109.1 . . ?
H26A C26 H26B 107.9 . . ?
C27 C26 C25 112.3(3) . . ?
C27 C26 H26A 109.1 . . ?
C27 C26 H26B 109.1 . . ?
C20 C21 H21 119.8 . . ?
C22 C21 C20 120.4(3) . . ?
C22 C21 H21 119.8 . . ?
H29A C29 H29B 108.0 . . ?
C28 C29 H29A 109.4 . . ?
C28 C29 H29B 109.4 . . ?
C28 C29 C30 111.2(3) . . ?
C30 C29 H29A 109.4 . . ?
C30 C29 H29B 109.4 . . ?
C3 C4 H4 120.0 . . ?
C5 C4 C3 120.0(3) . . ?
C5 C4 H4 120.0 . . ?
C29 C28 H28A 108.5 . . ?
C29 C28 H28B 108.5 . . ?
C29 C28 C27 114.9(3) . . ?
H28A C28 H28B 107.5 . . ?
C27 C28 H28A 108.5 . . ?
C27 C28 H28B 108.5 . . ?
C31 C30 C29 115.6(3) . . ?
C31 C30 H30A 108.4 . . ?
C31 C30 H30B 108.4 . . ?
C29 C30 H30A 108.4 . . ?
C29 C30 H30B 108.4 . . ?
H30A C30 H30B 107.4 . . ?
N4 C23 C24 123.9(3) . . ?
N4 C23 H23 118.1 . . ?
C24 C23 H23 118.1 . . ?
C26 C27 C28 115.9(3) . . ?
C26 C27 H27A 108.3 . . ?
C26 C27 H27B 108.3 . . ?
C28 C27 H27A 108.3 . . ?
C28 C27 H27B 108.3 . . ?
H27A C27 H27B 107.4 . . ?

loop_
_geom_bond_atom_site_label_1
_geom_bond_atom_site_label_2
_geom_bond_distance
_geom_bond_site_symmetry_2
_geom_bond_publ_flag
Cd1 O4 2.3197(19) 2_756 ?
Cd1 O1 2.367(2) 2_757 ?
Cd1 O1 2.281(2) . ?
Cd1 O3 2.4618(19) 2_756 ?
Cd1 N1 2.329(2) . ?
Cd1 N4 2.376(2) 1_646 ?
O4 C31 1.255(3) . ?
O1 C25 1.271(3) . ?
O3 C31 1.250(3) . ?
O5 C7 1.232(3) . ?
O2 C25 1.223(3) . ?
N3 H3 0.8600 . ?
N3 C18 1.332(3) . ?
N3 C19 1.453(4) . ?
O6 C18 1.226(3) . ?
N1 C1 1.336(3) . ?
N1 C5 1.332(4) . ?
N2 H2 0.8600 . ?
N2 C7 1.334(4) . ?
N2 C6 1.444(3) . ?
N4 C22 1.333(4) . ?
N4 C23 1.330(4) . ?
C12 C11 1.415(4) . ?
C12 C13 1.433(4) . ?
C12 C17 1.419(4) . ?
C25 C26 1.503(4) . ?
C11 C18 1.497(4) . ?
C11 C10 1.365(4) . ?
C13 C8 1.437(4) . ?
C13 C14 1.412(4) . ?
C20 C19 1.501(4) . ?
C20 C24 1.367(4) . ?
C20 C21 1.384(4) . ?
C31 C30 1.509(4) . ?
C17 H17 0.9300 . ?
C17 C16 1.355(4) . ?
C8 C7 1.502(4) . ?
C8 C9 1.363(4) . ?
C3 C2 1.385(4) . ?
C3 C6 1.499(4) . ?
C3 C4 1.382(4) . ?
C2 H2A 0.9300 . ?
C2 C1 1.373(4) . ?
C10 H10 0.9300 . ?
C10 C9 1.395(4) . ?
C14 H14 0.9300 . ?
C14 C15 1.364(4) . ?
C15 H15 0.9300 . ?
C15 C16 1.392(4) . ?
C16 H16 0.9300 . ?
C1 H1 0.9300 . ?
C19 H19A 0.9700 . ?
C19 H19B 0.9700 . ?
C9 H9 0.9300 . ?
C22 H22 0.9300 . ?
C22 C21 1.369(4) . ?
C6 H6A 0.9700 . ?
C6 H6B 0.9700 . ?
C24 H24 0.9300 . ?
C24 C23 1.374(4) . ?
C5 H5 0.9300 . ?
C5 C4 1.360(4) . ?
O1W H1WA 0.8498 . ?
O1W H1WB 0.8502 . ?
C26 H26A 0.9700 . ?
C26 H26B 0.9700 . ?
C26 C27 1.499(5) . ?
C21 H21 0.9300 . ?
C29 H29A 0.9700 . ?
C29 H29B 0.9700 . ?
C29 C28 1.485(4) . ?
C29 C30 1.519(4) . ?
C4 H4 0.9300 . ?
C28 H28A 0.9700 . ?
C28 H28B 0.9700 . ?
C28 C27 1.518(4) . ?
C30 H30A 0.9700 . ?
C30 H30B 0.9700 . ?
C23 H23 0.9300 . ?
C27 H27A 0.9700 . ?
C27 H27B 0.9700 . ?

loop_
_geom_torsion_atom_site_label_1
_geom_torsion_atom_site_label_2
_geom_torsion_atom_site_label_3
_geom_torsion_atom_site_label_4
_geom_torsion
_geom_torsion_site_symmetry_1
_geom_torsion_site_symmetry_2
_geom_torsion_site_symmetry_3
_geom_torsion_site_symmetry_4
_geom_torsion_publ_flag
Cd1 O4 C31 O3 -8.7(3) 2_756 . . . ?
Cd1 O4 C31 C30 168.9(2) 2_756 . . . ?
Cd1 O1 C25 O2 -12.0(3) 2_757 . . . ?
Cd1 O1 C25 O2 -179.5(3) . . . . ?
Cd1 O1 C25 C26 163.4(2) 2_757 . . . ?
Cd1 O1 C25 C26 -4.2(5) . . . . ?
Cd1 O3 C31 O4 8.1(3) 2_756 . . . ?
Cd1 O3 C31 C30 -169.4(3) 2_756 . . . ?
Cd1 N1 C1 C2 -171.0(2) . . . . ?
Cd1 N1 C5 C4 171.6(3) . . . . ?
Cd1 N4 C22 C21 179.3(3) 1_464 . . . ?
Cd1 N4 C23 C24 179.3(3) 1_464 . . . ?
Cd1 C31 C30 C29 -160.1(11) 2_756 . . . ?
O4 C31 C30 C29 134.5(3) . . . . ?
O1 C25 C26 C27 -80.3(4) . . . . ?
O3 C31 C30 C29 -47.9(4) . . . . ?
O2 C25 C26 C27 94.9(4) . . . . ?
N1 C5 C4 C3 -0.6(5) . . . . ?
N4 C22 C21 C20 0.3(5) . . . . ?
C12 C11 C18 N3 123.7(3) . . . . ?
C12 C11 C18 O6 -59.0(4) . . . . ?
C12 C11 C10 C9 1.6(5) . . . . ?
C12 C13 C8 C7 179.1(3) . . . . ?
C12 C13 C8 C9 0.8(4) . . . . ?
C12 C13 C14 C15 1.0(4) . . . . ?
C12 C17 C16 C15 1.5(5) . . . . ?
C25 C26 C27 C28 -164.8(3) . . . . ?
C11 C12 C13 C8 1.4(4) . . . . ?
C11 C12 C13 C14 178.9(2) . . . . ?
C11 C12 C17 C16 179.8(3) . . . . ?
C11 C10 C9 C8 0.7(5) . . . . ?
C13 C12 C11 C18 172.9(2) . . . . ?
C13 C12 C11 C10 -2.7(4) . . . . ?
C13 C12 C17 C16 -2.0(4) . . . . ?
C13 C8 C7 O5 -141.6(3) . . . . ?
C13 C8 C7 N2 40.8(4) . . . . ?
C13 C8 C9 C10 -1.9(5) . . . . ?
C13 C14 C15 C16 -1.6(5) . . . . ?
C20 C24 C23 N4 2.2(6) . . . . ?
C18 N3 C19 C20 88.4(3) . . . . ?
C18 C11 C10 C9 -173.9(3) . . . . ?
C17 C12 C11 C18 -8.9(4) . . . . ?
C17 C12 C11 C10 175.5(3) . . . . ?
C17 C12 C13 C8 -176.8(2) . . . . ?
C17 C12 C13 C14 0.7(4) . . . . ?
C8 C13 C14 C15 178.3(3) . . . . ?
C3 C2 C1 N1 0.0(5) . . . . ?
C2 C3 C6 N2 29.5(4) . . . . ?
C2 C3 C4 C5 1.6(5) . . . . ?
C10 C11 C18 N3 -60.7(4) . . . . ?
C10 C11 C18 O6 116.6(3) . . . . ?
C14 C13 C8 C7 1.8(4) . . . . ?
C14 C13 C8 C9 -176.5(3) . . . . ?
C14 C15 C16 C17 0.2(5) . . . . ?
C7 N2 C6 C3 -94.4(3) . . . . ?
C7 C8 C9 C10 179.7(3) . . . . ?
C1 N1 C5 C4 -0.7(5) . . . . ?
C19 N3 C18 O6 -1.2(4) . . . . ?
C19 N3 C18 C11 176.1(2) . . . . ?
C19 C20 C24 C23 175.6(3) . . . . ?
C19 C20 C21 C22 -176.8(3) . . . . ?
C9 C8 C7 O5 36.7(4) . . . . ?
C9 C8 C7 N2 -140.8(3) . . . . ?
C22 N4 C23 C24 -2.5(5) . . . . ?
C6 N2 C7 O5 3.4(5) . . . . ?
C6 N2 C7 C8 -179.1(3) . . . . ?
C6 C3 C2 C1 177.5(3) . . . . ?
C6 C3 C4 C5 -177.3(3) . . . . ?
C24 C20 C19 N3 32.6(4) . . . . ?
C24 C20 C21 C22 -0.6(5) . . . . ?
C5 N1 C1 C2 1.0(5) . . . . ?
C21 C20 C19 N3 -151.4(3) . . . . ?
C21 C20 C24 C23 -0.5(5) . . . . ?
C29 C28 C27 C26 -64.3(5) . . . . ?
C4 C3 C2 C1 -1.3(4) . . . . ?
C4 C3 C6 N2 -151.7(3) . . . . ?
C28 C29 C30 C31 179.0(3) . . . . ?
C30 C29 C28 C27 -178.2(3) . . . . ?
C23 N4 C22 C21 1.2(5) . . . . ?
